data_7241889
loop_
_publ_author_name
'Gli\<si\'c, Biljana \/D.'
'War\.zajtis, Beata'
'Hoffmann, Marcin'
'Rychlewska, Urszula'
'Djuran, Milo\<s I.'

_publ_section_title
;
 Mononuclear gold(iii) complexes with diazanaphthalenes: the influence of
 the position of nitrogen atoms in the aromatic rings on the complex
 crystalline properties
;
_journal_issue 72
_journal_name_full 'RSC Advances'
_journal_page_first 44481
_journal_page_last 44493
_journal_paper_doi 10.1039/D0RA08731A
_journal_volume 10
_journal_year 2020
_chemical_formula_moiety 'C8 H6 Au Cl3 N2'
_chemical_formula_sum 'C8 H6 Au Cl3 N2'
_chemical_formula_weight 433.46
_space_group_crystal_system orthorhombic
_space_group_IT_number 33
_space_group_name_Hall 'P 2c -2n'
_space_group_name_H-M_alt 'P n a 21'
_atom_sites_solution_hydrogens geom
_audit_creation_method SHELXL-2014/7
_audit_update_record
;
2020-07-17 deposited with the CCDC.	2020-11-27 downloaded from the CCDC.
;
_cell_angle_alpha 90
_cell_angle_beta 90
_cell_angle_gamma 90
_cell_formula_units_Z 4
_cell_length_a 12.9111(4)
_cell_length_b 12.1129(4)
_cell_length_c 6.7647(2)
_cell_measurement_reflns_used 4857
_cell_measurement_temperature 295(2)
_cell_measurement_theta_max 27.1860
_cell_measurement_theta_min 3.3680
_cell_volume 1057.94(6)
_computing_cell_refinement
;
CrysAlisPro, Agilent Technologies (2014)
;
_computing_data_collection
;
CrysAlisPro, Agilent Technologies (2014)
;
_computing_data_reduction
;
CrysAlisPro, Agilent Technologies (2014)
;
_computing_molecular_graphics 'Mercury (Bruno, et al. 2002)'
_computing_publication_material 'SHELXL-2014/7 (Sheldrick, 2015)'
_computing_structure_refinement 'SHELXL-2014/7 (Sheldrick, 2014)'
_computing_structure_solution 'SHELXS-97 (Sheldrick, 2008)'
_diffrn_ambient_temperature 295(2)
_diffrn_measured_fraction_theta_full 0.999
_diffrn_measured_fraction_theta_max 0.999
_diffrn_measurement_device_type 'Xcalibur, Eos'
_diffrn_measurement_method '\w scans'
_diffrn_radiation_type MoK\a
_diffrn_radiation_wavelength 0.71073
_diffrn_reflns_av_R_equivalents 0.0273
_diffrn_reflns_av_unetI/netI 0.0253
_diffrn_reflns_Laue_measured_fraction_full 0.999
_diffrn_reflns_Laue_measured_fraction_max 0.999
_diffrn_reflns_limit_h_max 15
_diffrn_reflns_limit_h_min -15
_diffrn_reflns_limit_k_max 14
_diffrn_reflns_limit_k_min -14
_diffrn_reflns_limit_l_max 8
_diffrn_reflns_limit_l_min -8
_diffrn_reflns_number 7169
_diffrn_reflns_point_group_measured_fraction_full 0.999
_diffrn_reflns_point_group_measured_fraction_max 0.999
_diffrn_reflns_theta_full 25.025
_diffrn_reflns_theta_max 25.025
_diffrn_reflns_theta_min 3.156
_diffrn_source 'Enhance (Mo) X-ray Source'
_exptl_absorpt_coefficient_mu 14.621
_exptl_absorpt_correction_T_max 0.210
_exptl_absorpt_correction_T_min 0.074
_exptl_absorpt_correction_type analytical
_exptl_absorpt_process_details
;   
CrysAlisPro (Clark, R. C. & Reid, J. S. (1995). Acta Cryst. A51, 887-897,
Agilent Technologies, 2014)
;
_exptl_crystal_colour yellow
_exptl_crystal_density_diffrn 2.721
_exptl_crystal_density_method 'not measured'
_exptl_crystal_description prismatic
_exptl_crystal_F_000 792
_exptl_crystal_size_max 0.230
_exptl_crystal_size_mid 0.200
_exptl_crystal_size_min 0.160
_refine_diff_density_max 0.378
_refine_diff_density_min -0.485
_refine_diff_density_rms 0.086
_refine_ls_abs_structure_details
;
 Refined as an inversion twin.
;
_refine_ls_abs_structure_Flack 0.608(14)
_refine_ls_extinction_method none
_refine_ls_goodness_of_fit_ref 1.058
_refine_ls_hydrogen_treatment constr
_refine_ls_matrix_type full
_refine_ls_number_parameters 128
_refine_ls_number_reflns 1871
_refine_ls_number_restraints 1
_refine_ls_restrained_S_all 1.058
_refine_ls_R_factor_all 0.0200
_refine_ls_R_factor_gt 0.0172
_refine_ls_shift/su_max 0.000
_refine_ls_shift/su_mean 0.000
_refine_ls_structure_factor_coef Fsqd
_refine_ls_weighting_details 'w=1/[\s^2^(Fo^2^)+(0.0113P)^2^+0.6989P] where P=(Fo^2^+2Fc^2^)/3'
_refine_ls_weighting_scheme calc
_refine_ls_wR_factor_gt 0.0343
_refine_ls_wR_factor_ref 0.0353
_reflns_Friedel_coverage 0.831
_reflns_Friedel_fraction_full 1.000
_reflns_Friedel_fraction_max 1.000
_reflns_number_gt 1747
_reflns_number_total 1871
_reflns_threshold_expression 'I > 2\s(I)'
_cod_data_source_file d0ra08731a2.cif
_cod_data_source_block 3_15nap
_cod_database_code 7241889
_shelx_shelxl_version_number 2014/7
_shelx_space_group_comment
;
The symmetry employed for this shelxl refinement is uniquely defined
by the following loop, which should always be used as a source of
symmetry information in preference to the above space-group names.
They are only intended as comments.
;
_shelx_estimated_absorpt_t_min 0.134
_shelx_estimated_absorpt_t_max 0.203

loop_
_space_group_symop_operation_xyz
'x, y, z'
'-x, -y, z+1/2'
'-x+1/2, y+1/2, z+1/2'
'x+1/2, -y+1/2, z'

loop_
_atom_site_label
_atom_site_type_symbol
_atom_site_fract_x
_atom_site_fract_y
_atom_site_fract_z
_atom_site_U_iso_or_equiv
_atom_site_adp_type
_atom_site_occupancy
_atom_site_site_symmetry_order
_atom_site_calc_flag
_atom_site_refinement_flags_posn
_atom_site_refinement_flags_adp
_atom_site_refinement_flags_occupancy
_atom_site_disorder_assembly
_atom_site_disorder_group
Au1 Au 0.53213(2) 0.12245(2) 0.74473(13) 0.02715(9) Uani 1 1 d . . . . .
Cl2 Cl 0.36039(14) 0.16087(17) 0.7676(6) 0.0437(7) Uani 1 1 d . . . . .
Cl1 Cl 0.57534(17) 0.30127(16) 0.8120(4) 0.0446(6) Uani 1 1 d . . . . .
Cl3 Cl 0.49602(16) -0.06008(15) 0.7040(3) 0.0392(6) Uani 1 1 d . . . . .
N1 N 0.6864(4) 0.0847(5) 0.7152(15) 0.0269(18) Uani 1 1 d . . . . .
C9 C 0.7423(6) 0.1176(6) 0.5552(12) 0.0263(18) Uani 1 1 d . . . . .
C7 C 0.7632(6) 0.2152(6) 0.256(2) 0.0368(18) Uani 1 1 d . . . . .
H7 H 0.7380 0.2620 0.1584 0.044 Uiso 1 1 calc R U . . .
C6 C 0.8649(6) 0.1749(6) 0.243(2) 0.0433(18) Uani 1 1 d . . . . .
H6 H 0.9052 0.1947 0.1350 0.052 Uiso 1 1 calc R U . . .
N5 N 0.9055(6) 0.1098(6) 0.3800(12) 0.0412(19) Uani 1 1 d . . . . .
C8 C 0.7018(6) 0.1868(6) 0.4083(12) 0.0304(19) Uani 1 1 d . . . . .
H8 H 0.6341 0.2125 0.4159 0.036 Uiso 1 1 calc R U . . .
C2 C 0.7279(7) 0.0220(7) 0.8571(14) 0.036(2) Uani 1 1 d . . . . .
H2 H 0.6884 0.0017 0.9662 0.043 Uiso 1 1 calc R U . . .
C3 C 0.8313(7) -0.0133(7) 0.8412(15) 0.039(2) Uani 1 1 d . . . . .
H3 H 0.8605 -0.0561 0.9409 0.047 Uiso 1 1 calc R U . . .
C10 C 0.8459(7) 0.0800(6) 0.5360(12) 0.031(2) Uani 1 1 d . . . . .
C4 C 0.8882(6) 0.0146(6) 0.6821(14) 0.035(3) Uani 1 1 d . . . . .
H4 H 0.9561 -0.0103 0.6707 0.042 Uiso 1 1 calc R U . . .

loop_
_atom_site_aniso_label
_atom_site_aniso_U_11
_atom_site_aniso_U_22
_atom_site_aniso_U_33
_atom_site_aniso_U_23
_atom_site_aniso_U_13
_atom_site_aniso_U_12
Au1 0.02326(14) 0.03049(14) 0.02769(14) 0.0006(2) 0.0010(3) 0.00137(11)
Cl2 0.0250(9) 0.0555(11) 0.050(2) -0.0005(16) -0.0002(15) 0.0073(8)
Cl1 0.0431(12) 0.0302(10) 0.0604(18) -0.0040(10) 0.0006(11) 0.0014(9)
Cl3 0.0461(11) 0.0346(10) 0.0367(17) -0.0025(10) 0.0008(11) -0.0086(9)
N1 0.024(3) 0.028(3) 0.028(5) -0.004(4) -0.003(4) -0.001(2)
C9 0.026(5) 0.022(4) 0.031(5) -0.003(4) -0.004(4) -0.002(3)
C7 0.046(4) 0.039(4) 0.026(4) -0.001(6) -0.005(8) -0.001(3)
C6 0.047(5) 0.047(4) 0.036(4) 0.002(8) 0.009(11) -0.004(4)
N5 0.035(4) 0.041(4) 0.048(5) -0.003(4) 0.014(4) 0.000(4)
C8 0.030(5) 0.032(5) 0.030(5) 0.001(4) 0.000(4) 0.000(4)
C2 0.035(5) 0.032(5) 0.041(6) 0.005(4) 0.001(4) -0.004(4)
C3 0.038(6) 0.029(5) 0.051(6) 0.004(4) -0.013(5) 0.005(4)
C10 0.028(5) 0.026(4) 0.037(5) -0.008(4) 0.002(4) -0.001(4)
C4 0.021(4) 0.031(4) 0.054(7) -0.003(4) -0.001(5) 0.004(4)

loop_
_atom_type_symbol
_atom_type_description
_atom_type_scat_dispersion_real
_atom_type_scat_dispersion_imag
_atom_type_scat_source
C C 0.0033 0.0016 'International Tables Vol C Tables 4.2.6.8 and 6.1.1.4'
H H 0.0000 0.0000 'International Tables Vol C Tables 4.2.6.8 and 6.1.1.4'
N N 0.0061 0.0033 'International Tables Vol C Tables 4.2.6.8 and 6.1.1.4'
Cl Cl 0.1484 0.1585 'International Tables Vol C Tables 4.2.6.8 and 6.1.1.4'
Au Au -2.0133 8.8022 'International Tables Vol C Tables 4.2.6.8 and 6.1.1.4'

loop_
_geom_angle_atom_site_label_1
_geom_angle_atom_site_label_2
_geom_angle_atom_site_label_3
_geom_angle
_geom_angle_site_symmetry_1
_geom_angle_site_symmetry_3
_geom_angle_publ_flag
N1 Au1 Cl2 178.0(3) . . ?
N1 Au1 Cl3 88.31(17) . . ?
Cl2 Au1 Cl3 90.42(7) . . ?
N1 Au1 Cl1 89.64(17) . . ?
Cl2 Au1 Cl1 91.75(8) . . ?
Cl3 Au1 Cl1 174.80(9) . . ?
C2 N1 C9 121.7(7) . . ?
C2 N1 Au1 116.5(6) . . ?
C9 N1 Au1 121.8(6) . . ?
N1 C9 C8 122.8(7) . . ?
N1 C9 C10 118.6(7) . . ?
C8 C9 C10 118.6(8) . . ?
C8 C7 C6 120.7(12) . . ?
C8 C7 H7 119.7 . . ?
C6 C7 H7 119.7 . . ?
N5 C6 C7 122.3(13) . . ?
N5 C6 H6 118.8 . . ?
C7 C6 H6 118.8 . . ?
C6 N5 C10 118.5(8) . . ?
C7 C8 C9 118.4(8) . . ?
C7 C8 H8 120.8 . . ?
C9 C8 H8 120.8 . . ?
N1 C2 C3 119.9(8) . . ?
N1 C2 H2 120.0 . . ?
C3 C2 H2 120.0 . . ?
C4 C3 C2 120.2(8) . . ?
C4 C3 H3 119.9 . . ?
C2 C3 H3 119.9 . . ?
N5 C10 C4 119.0(8) . . ?
N5 C10 C9 121.4(8) . . ?
C4 C10 C9 119.5(8) . . ?
C3 C4 C10 120.0(8) . . ?
C3 C4 H4 120.0 . . ?
C10 C4 H4 120.0 . . ?

loop_
_geom_bond_atom_site_label_1
_geom_bond_atom_site_label_2
_geom_bond_distance
_geom_bond_site_symmetry_2
_geom_bond_publ_flag
Au1 N1 2.053(6) . ?
Au1 Cl2 2.2709(18) . ?
Au1 Cl3 2.2763(19) . ?
Au1 Cl1 2.283(2) . ?
N1 C2 1.337(11) . ?
N1 C9 1.361(12) . ?
C9 C8 1.402(11) . ?
C9 C10 1.418(12) . ?
C7 C8 1.343(14) . ?
C7 C6 1.403(10) . ?
C7 H7 0.9300 . ?
C6 N5 1.324(14) . ?
C6 H6 0.9300 . ?
N5 C10 1.355(11) . ?
C8 H8 0.9300 . ?
C2 C3 1.406(12) . ?
C2 H2 0.9300 . ?
C3 C4 1.346(11) . ?
C3 H3 0.9300 . ?
C10 C4 1.380(11) . ?
C4 H4 0.9300 . ?

loop_
_geom_torsion_atom_site_label_1
_geom_torsion_atom_site_label_2
_geom_torsion_atom_site_label_3
_geom_torsion_atom_site_label_4
_geom_torsion
_geom_torsion_site_symmetry_1
_geom_torsion_site_symmetry_2
_geom_torsion_site_symmetry_3
_geom_torsion_site_symmetry_4
_geom_torsion_publ_flag
C2 N1 C9 C8 -177.5(7) . . . . ?
Au1 N1 C9 C8 5.5(10) . . . . ?
C2 N1 C9 C10 2.7(11) . . . . ?
Au1 N1 C9 C10 -174.3(5) . . . . ?
C8 C7 C6 N5 -1.3(16) . . . . ?
C7 C6 N5 C10 1.0(15) . . . . ?
C6 C7 C8 C9 1.0(14) . . . . ?
N1 C9 C8 C7 179.7(8) . . . . ?
C10 C9 C8 C7 -0.4(12) . . . . ?
C9 N1 C2 C3 -1.2(12) . . . . ?
Au1 N1 C2 C3 176.0(6) . . . . ?
N1 C2 C3 C4 -0.9(12) . . . . ?
C6 N5 C10 C4 -178.3(8) . . . . ?
C6 N5 C10 C9 -0.4(12) . . . . ?
N1 C9 C10 N5 180.0(7) . . . . ?
C8 C9 C10 N5 0.1(11) . . . . ?
N1 C9 C10 C4 -2.1(11) . . . . ?
C8 C9 C10 C4 178.0(7) . . . . ?
C2 C3 C4 C10 1.4(12) . . . . ?
N5 C10 C4 C3 178.1(7) . . . . ?
C9 C10 C4 C3 0.1(12) . . . . ?
